data_7155368
loop_
_publ_author_name
'Piens, Nicola'
'De Craene, Sven'
'Franceus, Jorick'
'Mollet, Karen'
'Van Hecke, Kristof'
'Desmet, Tom'
'D'hooghe, Matthias'

_publ_section_title
;
 Diastereoselective synthesis of
 3-acetoxy-4-(3-aryloxiran-2-yl)azetidin-2-ones and their transformation
 into 3,4-oxolane-fused bicyclic \b-lactams.
;
_journal_issue 47
_journal_name_full 'Organic &amp; biomolecular chemistry'
_journal_page_first 11279
_journal_page_last 11288
_journal_paper_doi 10.1039/c6ob02221a
_journal_volume 14
_journal_year 2016
_chemical_formula_moiety 'C18 H17 N O4'
_chemical_formula_sum 'C18 H17 N O4'
_chemical_formula_weight 311.33
_chemical_name_systematic
;
 ?
;
_space_group_crystal_system triclinic
_space_group_IT_number 2
_space_group_name_Hall '-P 1'
_space_group_name_H-M_alt 'P -1'
_symmetry_space_group_name_Hall '-P 1'
_symmetry_space_group_name_H-M 'P -1'
_atom_sites_solution_hydrogens geom
_atom_sites_solution_primary direct
_audit_creation_date 2015-04-25
_audit_creation_method
;
Olex2 1.2
(compiled 2015.01.26 svn.r3151 for OlexSys, GUI svn.r4998)
;
_audit_update_record
;
2015-05-14 deposited with the CCDC.
2016-11-08 downloaded from the CCDC.
;
_cell_angle_alpha 94.767(3)
_cell_angle_beta 94.714(4)
_cell_angle_gamma 99.371(4)
_cell_formula_units_Z 8
_cell_length_a 6.7690(4)
_cell_length_b 17.4058(7)
_cell_length_c 26.8238(9)
_cell_measurement_reflns_used 6191
_cell_measurement_temperature 100.0(1)
_cell_measurement_theta_max 74.5990
_cell_measurement_theta_min 3.1810
_cell_volume 3092.7(2)
_computing_cell_refinement
;
CrysAlisPro, Agilent Technologies,
Version 1.171.37.35 (release 13-08-2014 CrysAlis171 .NET)
(compiled Aug 13 2014,18:06:01)
;
_computing_data_collection
;
CrysAlisPro, Agilent Technologies,
Version 1.171.37.35 (release 13-08-2014 CrysAlis171 .NET)
(compiled Aug 13 2014,18:06:01)
;
_computing_data_reduction
;
CrysAlisPro, Agilent Technologies,
Version 1.171.37.35 (release 13-08-2014 CrysAlis171 .NET)
(compiled Aug 13 2014,18:06:01)
;
_computing_molecular_graphics 'Olex2 (Dolomanov et al., 2009)'
_computing_publication_material 'Olex2 (Dolomanov et al., 2009)'
_computing_structure_refinement 'ShelXL (Sheldrick, 2008)'
_computing_structure_solution 'ShelXS (Sheldrick, 2008)'
_diffrn_ambient_environment N~2~
_diffrn_ambient_temperature 100.0(1)
_diffrn_detector 'CCD plate'
_diffrn_detector_area_resol_mean 10.4839
_diffrn_detector_type Atlas
_diffrn_measured_fraction_theta_full 0.992
_diffrn_measured_fraction_theta_max 0.953
_diffrn_measurement_details
;
#__ type_ start__ end____ width___ exp.time_
  1 omega  -50.00   32.00   1.0000    8.0000
omega____ theta____ kappa____ phi______ frames
    -      -41.6798   39.0000   16.0000 82

#__ type_ start__ end____ width___ exp.time_
  2 omega -116.00  -17.00   1.0000    8.0000
omega____ theta____ kappa____ phi______ frames
    -      -41.6798  -39.0000 -137.0000 99

#__ type_ start__ end____ width___ exp.time_
  3 omega  -32.00   66.00   1.0000    8.0000
omega____ theta____ kappa____ phi______ frames
    -       41.6798  -39.0000 -137.0000 98

#__ type_ start__ end____ width___ exp.time_
  4 omega   17.00  116.00   1.0000    8.0000
omega____ theta____ kappa____ phi______ frames
    -       41.6798   39.0000   16.0000 99

#__ type_ start__ end____ width___ exp.time_
  5 omega   84.00  178.00   1.0000   60.0000
omega____ theta____ kappa____ phi______ frames
    -      109.1316   39.0000   16.0000 94

#__ type_ start__ end____ width___ exp.time_
  6 omega   35.00   93.00   1.0000   60.0000
omega____ theta____ kappa____ phi______ frames
    -      109.1316  -39.0000 -137.0000 58

#__ type_ start__ end____ width___ exp.time_
  7 omega  -96.00   -2.00   1.0000    8.0000
omega____ theta____ kappa____ phi______ frames
    -      -41.6798  125.0000   90.0000 94

#__ type_ start__ end____ width___ exp.time_
  8 omega   33.00   91.00   1.0000   60.0000
omega____ theta____ kappa____ phi______ frames
    -      109.1316  -30.0000   90.0000 58

#__ type_ start__ end____ width___ exp.time_
  9 omega   33.00   91.00   1.0000   60.0000
omega____ theta____ kappa____ phi______ frames
    -      109.1316  -30.0000  -30.0000 58

#__ type_ start__ end____ width___ exp.time_
 10 omega   56.00  178.00   1.0000   60.0000
omega____ theta____ kappa____ phi______ frames
    -      109.1316   15.0000  150.0000 122

#__ type_ start__ end____ width___ exp.time_
 11 omega   36.00  106.00   1.0000   60.0000
omega____ theta____ kappa____ phi______ frames
    -      109.1316 -125.0000 -120.0000 70

#__ type_ start__ end____ width___ exp.time_
 12 omega   94.00  178.00   1.0000   60.0000
omega____ theta____ kappa____ phi______ frames
    -      109.1316  125.0000 -150.0000 84

#__ type_ start__ end____ width___ exp.time_
 13 omega   33.00   91.00   1.0000   60.0000
omega____ theta____ kappa____ phi______ frames
    -      109.1316  -30.0000 -180.0000 58

#__ type_ start__ end____ width___ exp.time_
 14 omega   36.00  102.00   1.0000   60.0000
omega____ theta____ kappa____ phi______ frames
    -      109.1316 -125.0000 -180.0000 66

#__ type_ start__ end____ width___ exp.time_
 15 omega   26.00  109.00   1.0000   60.0000
omega____ theta____ kappa____ phi______ frames
    -      109.1316  -94.0000    0.0000 83

#__ type_ start__ end____ width___ exp.time_
 16 omega   26.00  109.00   1.0000   60.0000
omega____ theta____ kappa____ phi______ frames
    -      109.1316  -94.0000 -120.0000 83

#__ type_ start__ end____ width___ exp.time_
 17 omega    9.00  118.00   1.0000    8.0000
omega____ theta____ kappa____ phi______ frames
    -       41.6798   77.0000 -150.0000 109

#__ type_ start__ end____ width___ exp.time_
 18 omega    9.00   62.00   1.0000    8.0000
omega____ theta____ kappa____ phi______ frames
    -       41.6798   77.0000    0.0000 53

#__ type_ start__ end____ width___ exp.time_
 19 omega    9.00  118.00   1.0000    8.0000
omega____ theta____ kappa____ phi______ frames
    -       41.6798   77.0000   90.0000 109
;
_diffrn_measurement_device 'four-circle diffractometer'
_diffrn_measurement_device_type 'SuperNova, Dual, Cu at zero, Atlas'
_diffrn_measurement_method '\w scans'
_diffrn_orient_matrix_UB_11 -0.1932247000
_diffrn_orient_matrix_UB_12 -0.0496337000
_diffrn_orient_matrix_UB_13 0.0142858000
_diffrn_orient_matrix_UB_21 -0.1267610000
_diffrn_orient_matrix_UB_22 0.0547179000
_diffrn_orient_matrix_UB_23 -0.0250717000
_diffrn_orient_matrix_UB_31 -0.0177009000
_diffrn_orient_matrix_UB_32 -0.0516501000
_diffrn_orient_matrix_UB_33 -0.0502050000
_diffrn_radiation_monochromator mirror
_diffrn_radiation_probe x-ray
_diffrn_radiation_type CuK\a
_diffrn_radiation_wavelength 1.54184
_diffrn_reflns_av_R_equivalents 0.0660
_diffrn_reflns_av_unetI/netI 0.0844
_diffrn_reflns_Laue_measured_fraction_full 0.992
_diffrn_reflns_Laue_measured_fraction_max 0.953
_diffrn_reflns_limit_h_max 8
_diffrn_reflns_limit_h_min -8
_diffrn_reflns_limit_k_max 20
_diffrn_reflns_limit_k_min -21
_diffrn_reflns_limit_l_max 27
_diffrn_reflns_limit_l_min -33
_diffrn_reflns_number 28410
_diffrn_reflns_point_group_measured_fraction_full 0.992
_diffrn_reflns_point_group_measured_fraction_max 0.953
_diffrn_reflns_theta_full 67.684
_diffrn_reflns_theta_max 75.342
_diffrn_reflns_theta_min 2.933
_diffrn_source 'sealed X-ray tube'
_diffrn_source_type 'SuperNova (Cu) X-ray Source'
_exptl_absorpt_coefficient_mu 0.781
_exptl_absorpt_correction_T_max 0.997
_exptl_absorpt_correction_T_min 0.987
_exptl_absorpt_correction_type gaussian
_exptl_absorpt_process_details
;
CrysAlisPro, Agilent Technologies,
Version 1.171.37.35 (release 13-08-2014 CrysAlis171 .NET)
(compiled Aug 13 2014,18:06:01)
Numerical absorption correction based on gaussian integration over
            a multifaceted crystal model
Empirical absorption correction using spherical harmonics,
 implemented in SCALE3 ABSPACK scaling algorithm.
;
_exptl_crystal_colour 'clear colourless'
_exptl_crystal_colour_lustre clear
_exptl_crystal_colour_primary colourless
_exptl_crystal_density_diffrn 1.337
_exptl_crystal_description rod
_exptl_crystal_F_000 1312
_exptl_crystal_size_max 0.2574
_exptl_crystal_size_mid 0.0804
_exptl_crystal_size_min 0.0436
_refine_diff_density_max 0.299
_refine_diff_density_min -0.323
_refine_diff_density_rms 0.063
_refine_ls_extinction_method none
_refine_ls_goodness_of_fit_ref 1.080
_refine_ls_hydrogen_treatment constr
_refine_ls_matrix_type full
_refine_ls_number_parameters 837
_refine_ls_number_reflns 12222
_refine_ls_number_restraints 36
_refine_ls_restrained_S_all 1.087
_refine_ls_R_factor_all 0.1012
_refine_ls_R_factor_gt 0.0617
_refine_ls_shift/su_max 0.001
_refine_ls_shift/su_mean 0.000
_refine_ls_structure_factor_coef Fsqd
_refine_ls_weighting_details 'w=1/[\s^2^(Fo^2^)+(0.0460P)^2^+1.7130P] where P=(Fo^2^+2Fc^2^)/3'
_refine_ls_weighting_scheme calc
_refine_ls_wR_factor_gt 0.1417
_refine_ls_wR_factor_ref 0.1754
_reflns_Friedel_coverage 0.000
_reflns_number_gt 7953
_reflns_number_total 12222
_reflns_threshold_expression 'I > 2\s(I)'
_cod_data_source_file c6ob02221a2.cif
_cod_data_source_block mdh016b
_cod_depositor_comments 'Adding full bibliography for 7155367--7155368.cif.'
_cod_database_code 7155368
_shelxl_version_number 2013-4
_chemical_oxdiff_formula 'C18 H17 N O4'
_shelx_space_group_comment
;
The symmetry employed for this shelxl refinement is uniquely defined
by the following loop, which should always be used as a source of
symmetry information in preference to the above space-group names.
They are only intended as comments.
;
_reflns_odcompleteness_completeness 99.31
_reflns_odcompleteness_iscentric 1
_reflns_odcompleteness_theta 66.97
_olex2_refinement_description
;
1. Fixed Uiso
 At 1.2 times of:
  All C(H) groups
 At 1.5 times of:
  All C(H,H,H) groups, All O(H) groups
2. Uiso/Uaniso restraints and constraints
C67 \\sim C68 \\sim C69 \\sim C70 \\sim C71 \\sim C72: within 1.7A with sigma
of 0.01 and sigma for terminal atoms of 0.02
3.a Ternary CH refined with riding coordinates:
 C1(H1), C2(H2), C11(H11), C12(H12), C19(H19), C20(H20), C29(H29), C30(H30),
 C37(H37), C38(H38), C47(H47), C48(H48), C55(H55), C56(H56), C65(H65), C66(H66)
3.b Aromatic/amide H refined with riding coordinates:
 C5(H5), C6(H6), C8(H8), C9(H9), C14(H14), C15(H15), C16(H16), C17(H17),
 C18(H18), C23(H23), C24(H24), C26(H26), C27(H27), C32(H32), C33(H33), C34(H34),
  C35(H35), C36(H36), C41(H41), C42(H42), C44(H44), C45(H45), C50(H50),
 C51(H51), C52(H52), C53(H53), C54(H54), C59(H59), C60(H60), C62(H62), C63(H63),
  C68(H68), C69(H69), C70(H70), C71(H71), C72(H72)
3.c Idealised Me refined as rotating group:
 C10(H10A,H10B,H10C), C28(H28A,H28B,H28C), C46(H46A,H46B,H46C), C64(H64A,H64B,
 H64C)
3.d Idealised tetrahedral OH refined as rotating group:
 O4(H4), O8(H8A), O12(H12A), O16(H16A)
;
_olex2_exptl_crystal_mounting_method 'mounted on a nylon loop'
_olex2_submission_special_instructions 'No special instructions were received'

loop_
_space_group_symop_operation_xyz
'x, y, z'
'-x, -y, -z'

loop_
_atom_site_label
_atom_site_type_symbol
_atom_site_fract_x
_atom_site_fract_y
_atom_site_fract_z
_atom_site_U_iso_or_equiv
_atom_site_adp_type
_atom_site_occupancy
_atom_site_site_symmetry_order
_atom_site_calc_flag
_atom_site_refinement_flags_posn
_atom_site_refinement_flags_adp
O1 O -0.2659(3) 0.60809(13) 0.50447(8) 0.0315(5) Uani 1 1 d . .
O2 O 0.1104(3) 0.50601(13) 0.29054(8) 0.0311(5) Uani 1 1 d . .
O3 O 0.0916(3) 0.72384(12) 0.57672(8) 0.0286(4) Uani 1 1 d . .
O4 O 0.5435(3) 0.69414(14) 0.56722(8) 0.0354(5) Uani 1 1 d . .
H4 H 0.6230 0.6686 0.5535 0.053 Uiso 1 1 calc GR .
O5 O 0.2399(3) 0.20055(14) 0.27063(9) 0.0348(5) Uani 1 1 d . .
O6 O 0.6144(3) -0.07558(13) 0.13181(9) 0.0348(5) Uani 1 1 d . .
O7 O 0.6093(3) 0.35126(13) 0.29450(9) 0.0343(5) Uani 1 1 d . .
O8 O 1.0412(3) 0.32350(13) 0.30876(9) 0.0344(5) Uani 1 1 d . .
H8A H 1.1342 0.2969 0.3086 0.052 Uiso 1 1 calc GR .
N1 N 0.0679(4) 0.59505(15) 0.49218(9) 0.0264(5) Uani 1 1 d . .
N2 N 0.5736(3) 0.17749(14) 0.26807(9) 0.0252(5) Uani 1 1 d . .
C1 C 0.0538(4) 0.64172(18) 0.56605(11) 0.0272(6) Uani 1 1 d . .
H1 H 0.0250 0.6115 0.5955 0.033 Uiso 1 1 calc R .
C2 C 0.2224(4) 0.61748(17) 0.53542(10) 0.0260(6) Uani 1 1 d . .
H2 H 0.2836 0.5732 0.5479 0.031 Uiso 1 1 calc R .
C3 C -0.0858(4) 0.61275(17) 0.51771(11) 0.0260(6) Uani 1 1 d . .
C4 C 0.0799(4) 0.56776(17) 0.44161(11) 0.0257(6) Uani 1 1 d . .
C5 C 0.2569(4) 0.54778(17) 0.42691(11) 0.0266(6) Uani 1 1 d . .
H5 H 0.3688 0.5500 0.4511 0.032 Uiso 1 1 calc R .
C6 C 0.2719(4) 0.52429(18) 0.37642(11) 0.0294(6) Uani 1 1 d . .
H6 H 0.3933 0.5099 0.3664 0.035 Uiso 1 1 calc R .
C7 C 0.1098(4) 0.52205(17) 0.34115(11) 0.0271(6) Uani 1 1 d . .
C8 C -0.0708(4) 0.53972(18) 0.35647(11) 0.0283(6) Uani 1 1 d . .
H8 H -0.1838 0.5359 0.3324 0.034 Uiso 1 1 calc R .
C9 C -0.0872(4) 0.56272(18) 0.40629(11) 0.0284(6) Uani 1 1 d . .
H9 H -0.2105 0.5750 0.4165 0.034 Uiso 1 1 calc R .
C10 C 0.2891(5) 0.4856(2) 0.27290(12) 0.0347(7) Uani 1 1 d . .
H10A H 0.3220 0.4401 0.2889 0.052 Uiso 1 1 calc GR .
H10B H 0.3999 0.5298 0.2813 0.052 Uiso 1 1 calc GR .
H10C H 0.2685 0.4729 0.2364 0.052 Uiso 1 1 calc GR .
C11 C 0.2621(4) 0.75941(17) 0.55293(11) 0.0258(6) Uani 1 1 d . .
H11 H 0.3564 0.7932 0.5797 0.031 Uiso 1 1 calc R .
C12 C 0.3710(4) 0.69285(18) 0.53332(11) 0.0283(6) Uani 1 1 d . .
H12 H 0.4077 0.6991 0.4984 0.034 Uiso 1 1 calc R .
C13 C 0.2066(5) 0.81134(18) 0.51357(11) 0.0302(6) Uani 1 1 d . .
C14 C 0.0124(5) 0.8063(2) 0.49014(13) 0.0361(7) Uani 1 1 d . .
H14 H -0.0942 0.7692 0.4994 0.043 Uiso 1 1 calc R .
C15 C -0.0262(6) 0.8550(2) 0.45344(14) 0.0471(9) Uani 1 1 d . .
H15 H -0.1588 0.8513 0.4377 0.057 Uiso 1 1 calc R .
C16 C 0.1288(7) 0.9088(2) 0.43975(14) 0.0510(10) Uani 1 1 d . .
H16 H 0.1021 0.9419 0.4144 0.061 Uiso 1 1 calc R .
C17 C 0.3221(7) 0.9149(2) 0.46260(15) 0.0513(9) Uani 1 1 d . .
H17 H 0.4281 0.9519 0.4531 0.062 Uiso 1 1 calc R .
C18 C 0.3600(5) 0.8666(2) 0.49949(13) 0.0415(8) Uani 1 1 d . .
H18 H 0.4925 0.8713 0.5155 0.050 Uiso 1 1 calc R .
C19 C 0.5693(4) 0.27860(19) 0.31547(11) 0.0310(6) Uani 1 1 d . .
H19 H 0.5471 0.2825 0.3519 0.037 Uiso 1 1 calc R .
C20 C 0.7328(4) 0.23095(18) 0.30102(11) 0.0273(6) Uani 1 1 d . .
H20 H 0.7969 0.2067 0.3293 0.033 Uiso 1 1 calc R .
C21 C 0.4211(4) 0.21458(19) 0.28184(11) 0.0291(6) Uani 1 1 d . .
C22 C 0.5860(4) 0.11406(17) 0.23350(11) 0.0251(6) Uani 1 1 d . .
C23 C 0.7686(4) 0.08767(18) 0.23084(11) 0.0275(6) Uani 1 1 d . .
H23 H 0.8833 0.1131 0.2523 0.033 Uiso 1 1 calc R .
C24 C 0.7845(4) 0.02455(18) 0.19720(11) 0.0283(6) Uani 1 1 d . .
H24 H 0.9095 0.0067 0.1958 0.034 Uiso 1 1 calc R .
C25 C 0.6175(4) -0.01262(18) 0.16547(11) 0.0276(6) Uani 1 1 d . .
C26 C 0.4359(4) 0.01523(19) 0.16769(12) 0.0313(6) Uani 1 1 d . .
H26 H 0.3221 -0.0092 0.1456 0.038 Uiso 1 1 calc R .
C27 C 0.4184(4) 0.07765(18) 0.20147(11) 0.0287(6) Uani 1 1 d . .
H27 H 0.2934 0.0955 0.2028 0.034 Uiso 1 1 calc R .
C28 C 0.8014(5) -0.1016(2) 0.12557(13) 0.0363(7) Uani 1 1 d . .
H28A H 0.7786 -0.1483 0.1014 0.054 Uiso 1 1 calc GR .
H28B H 0.8590 -0.1143 0.1580 0.054 Uiso 1 1 calc GR .
H28C H 0.8948 -0.0601 0.1131 0.054 Uiso 1 1 calc GR .
C29 C 0.7508(5) 0.34611(19) 0.25752(12) 0.0322(6) Uani 1 1 d . .
H29 H 0.8413 0.3979 0.2590 0.039 Uiso 1 1 calc R .
C30 C 0.8769(4) 0.28573(18) 0.27429(11) 0.0287(6) Uani 1 1 d . .
H30 H 0.9242 0.2573 0.2448 0.034 Uiso 1 1 calc R .
C31 C 0.6506(5) 0.32519(18) 0.20414(12) 0.0318(6) Uani 1 1 d . .
C32 C 0.4450(5) 0.32202(19) 0.19163(13) 0.0339(7) Uani 1 1 d . .
H32 H 0.3605 0.3317 0.2172 0.041 Uiso 1 1 calc R .
C33 C 0.3636(5) 0.3048(2) 0.14197(13) 0.0400(7) Uani 1 1 d . .
H33 H 0.2237 0.3033 0.1338 0.048 Uiso 1 1 calc R .
C34 C 0.4833(5) 0.2899(2) 0.10446(13) 0.0437(8) Uani 1 1 d . .
H34 H 0.4261 0.2778 0.0706 0.052 Uiso 1 1 calc R .
C35 C 0.6876(6) 0.2927(3) 0.11632(14) 0.0484(9) Uani 1 1 d . .
H35 H 0.7712 0.2827 0.0906 0.058 Uiso 1 1 calc R .
C36 C 0.7694(5) 0.3101(2) 0.16577(13) 0.0420(8) Uani 1 1 d . .
H36 H 0.9096 0.3119 0.1737 0.050 Uiso 1 1 calc R .
O9 O 0.2688(3) 0.16414(13) 0.75838(8) 0.0311(5) Uani 1 1 d . .
O10 O 0.6490(3) -0.11037(13) 0.61794(9) 0.0356(5) Uani 1 1 d . .
O11 O 0.6414(3) 0.31249(12) 0.79478(8) 0.0286(4) Uani 1 1 d . .
O12 O 1.0722(3) 0.28202(13) 0.79962(8) 0.0306(4) Uani 1 1 d . .
H12A H 1.1613 0.2538 0.7974 0.046 Uiso 1 1 calc GR .
O13 O -0.2838(3) 0.63924(14) 1.02133(8) 0.0334(5) Uani 1 1 d . .
O14 O 0.1010(3) 0.47168(15) 0.82483(9) 0.0396(5) Uani 1 1 d . .
O15 O 0.0762(3) 0.76634(13) 1.08620(8) 0.0298(4) Uani 1 1 d . .
O16 O 0.5267(3) 0.73608(14) 1.07621(8) 0.0335(5) Uani 1 1 d . .
H16A H 0.6012 0.7052 1.0660 0.050 Uiso 1 1 calc GR .
N3 N 0.6019(3) 0.13978(14) 0.75610(9) 0.0242(5) Uani 1 1 d . .
N4 N 0.0478(3) 0.61886(15) 1.01352(9) 0.0268(5) Uani 1 1 d . .
C37 C 0.5965(4) 0.23528(18) 0.80852(11) 0.0278(6) Uani 1 1 d . .
H37 H 0.5714 0.2318 0.8446 0.033 Uiso 1 1 calc R .
C38 C 0.7596(4) 0.18992(17) 0.79097(11) 0.0258(6) Uani 1 1 d . .
H38 H 0.8256 0.1626 0.8173 0.031 Uiso 1 1 calc R .
C39 C 0.4493(4) 0.17627(17) 0.77079(11) 0.0255(6) Uani 1 1 d . .
C40 C 0.6160(4) 0.07766(16) 0.72038(10) 0.0237(5) Uani 1 1 d . .
C41 C 0.7992(4) 0.05243(17) 0.71769(11) 0.0257(6) Uani 1 1 d . .
H41 H 0.9133 0.0780 0.7393 0.031 Uiso 1 1 calc R .
C42 C 0.8167(4) -0.00984(17) 0.68370(11) 0.0265(6) Uani 1 1 d . .
H42 H 0.9426 -0.0269 0.6821 0.032 Uiso 1 1 calc R .
C43 C 0.6507(4) -0.04751(17) 0.65193(11) 0.0267(6) Uani 1 1 d . .
C44 C 0.4673(4) -0.02024(19) 0.65382(12) 0.0303(6) Uani 1 1 d . .
H44 H 0.3543 -0.0446 0.6314 0.036 Uiso 1 1 calc R .
C45 C 0.4489(4) 0.04158(18) 0.68780(11) 0.0281(6) Uani 1 1 d . .
H45 H 0.3239 0.0594 0.6890 0.034 Uiso 1 1 calc R .
C46 C 0.8345(5) -0.1369(2) 0.61270(13) 0.0354(7) Uani 1 1 d . .
H46A H 0.8904 -0.1488 0.6455 0.053 Uiso 1 1 calc GR .
H46B H 0.9291 -0.0960 0.6000 0.053 Uiso 1 1 calc GR .
H46C H 0.8119 -0.1842 0.5890 0.053 Uiso 1 1 calc GR .
C47 C 0.7726(4) 0.31203(17) 0.75518(11) 0.0260(6) Uani 1 1 d . .
H47 H 0.8638 0.3639 0.7581 0.031 Uiso 1 1 calc R .
C48 C 0.9010(4) 0.24880(18) 0.76602(11) 0.0267(6) Uani 1 1 d . .
H48 H 0.9413 0.2243 0.7342 0.032 Uiso 1 1 calc R .
C49 C 0.6601(4) 0.29843(17) 0.70329(11) 0.0261(6) Uani 1 1 d . .
C50 C 0.4578(4) 0.30756(18) 0.69567(12) 0.0302(6) Uani 1 1 d . .
H50 H 0.3875 0.3207 0.7235 0.036 Uiso 1 1 calc R .
C51 C 0.3603(5) 0.2974(2) 0.64718(13) 0.0371(7) Uani 1 1 d . .
H51 H 0.2232 0.3033 0.6422 0.045 Uiso 1 1 calc R .
C52 C 0.4603(5) 0.2788(2) 0.60634(12) 0.0361(7) Uani 1 1 d . .
H52 H 0.3924 0.2723 0.5734 0.043 Uiso 1 1 calc R .
C53 C 0.6601(5) 0.2696(2) 0.61326(12) 0.0349(7) Uani 1 1 d . .
H53 H 0.7295 0.2565 0.5852 0.042 Uiso 1 1 calc R .
C54 C 0.7577(4) 0.27973(19) 0.66135(11) 0.0303(6) Uani 1 1 d . .
H54 H 0.8948 0.2737 0.6659 0.036 Uiso 1 1 calc R .
C55 C 0.0361(4) 0.68399(19) 1.08175(11) 0.0293(6) Uani 1 1 d . .
H55 H 0.0076 0.6607 1.1138 0.035 Uiso 1 1 calc R .
C56 C 0.2040(4) 0.65290(18) 1.05485(10) 0.0269(6) Uani 1 1 d . .
H56 H 0.2694 0.6139 1.0726 0.032 Uiso 1 1 calc R .
C57 C -0.1049(4) 0.64516(18) 1.03553(11) 0.0280(6) Uani 1 1 d . .
C58 C 0.0621(4) 0.57793(17) 0.96681(11) 0.0266(6) Uani 1 1 d . .
C59 C 0.2416(4) 0.55495(18) 0.95632(11) 0.0285(6) Uani 1 1 d . .
H59 H 0.3530 0.5649 0.9813 0.034 Uiso 1 1 calc R .
C60 C 0.2608(5) 0.51737(18) 0.90950(12) 0.0329(7) Uani 1 1 d . .
H60 H 0.3836 0.5008 0.9026 0.039 Uiso 1 1 calc R .
C61 C 0.0978(5) 0.50442(18) 0.87293(12) 0.0306(6) Uani 1 1 d . .
C62 C -0.0846(5) 0.52564(19) 0.88404(12) 0.0317(6) Uani 1 1 d . .
H62 H -0.1973 0.5145 0.8594 0.038 Uiso 1 1 calc R .
C63 C -0.1028(4) 0.56266(18) 0.93036(11) 0.0296(6) Uani 1 1 d . .
H63 H -0.2269 0.5778 0.9375 0.036 Uiso 1 1 calc R .
C64 C 0.2896(5) 0.4580(2) 0.80964(14) 0.0439(8) Uani 1 1 d . .
H64A H 0.2745 0.4403 0.7737 0.066 Uiso 1 1 calc GR .
H64B H 0.3363 0.4177 0.8287 0.066 Uiso 1 1 calc GR .
H64C H 0.3879 0.5065 0.8160 0.066 Uiso 1 1 calc GR .
C65 C 0.2360(4) 0.79435(18) 1.05619(12) 0.0300(6) Uani 1 1 d . .
H65 H 0.3333 0.8359 1.0776 0.036 Uiso 1 1 calc R .
C66 C 0.3461(4) 0.72475(18) 1.04382(11) 0.0285(6) Uani 1 1 d . .
H66 H 0.3746 0.7210 1.0078 0.034 Uiso 1 1 calc R .
C67 C 0.1623(5) 0.8301(2) 1.01030(13) 0.0377(7) Uani 1 1 d . U
C68 C -0.0376(5) 0.8264(2) 0.99382(13) 0.0412(7) Uani 1 1 d . U
H68 H -0.1385 0.8008 1.0122 0.049 Uiso 1 1 calc R .
C69 C -0.0934(7) 0.8596(3) 0.95073(16) 0.0559(10) Uani 1 1 d . U
H69 H -0.2317 0.8564 0.9396 0.067 Uiso 1 1 calc R .
C70 C 0.0518(9) 0.8970(3) 0.9242(2) 0.0742(13) Uani 1 1 d . U
H70 H 0.0140 0.9183 0.8941 0.089 Uiso 1 1 calc R .
C71 C 0.2533(9) 0.9039(4) 0.9412(2) 0.0892(17) Uani 1 1 d . U
H71 H 0.3537 0.9313 0.9234 0.107 Uiso 1 1 calc R .
C72 C 0.3074(7) 0.8707(3) 0.9843(2) 0.0750(14) Uani 1 1 d . U
H72 H 0.4455 0.8758 0.9961 0.090 Uiso 1 1 calc R .

loop_
_atom_site_aniso_label
_atom_site_aniso_U_11
_atom_site_aniso_U_22
_atom_site_aniso_U_33
_atom_site_aniso_U_23
_atom_site_aniso_U_13
_atom_site_aniso_U_12
O1 0.0219(10) 0.0412(12) 0.0319(11) -0.0016(9) 0.0028(8) 0.0097(9)
O2 0.0334(11) 0.0365(12) 0.0235(10) -0.0023(9) 0.0035(8) 0.0084(9)
O3 0.0281(10) 0.0302(11) 0.0278(10) -0.0013(8) 0.0062(8) 0.0064(8)
O4 0.0214(10) 0.0473(14) 0.0355(12) -0.0104(10) -0.0026(8) 0.0095(9)
O5 0.0228(10) 0.0412(13) 0.0406(12) 0.0001(10) 0.0015(9) 0.0088(9)
O6 0.0300(11) 0.0344(12) 0.0385(12) -0.0069(10) 0.0023(9) 0.0064(9)
O7 0.0272(10) 0.0316(11) 0.0441(13) -0.0054(9) -0.0034(9) 0.0128(9)
O8 0.0227(10) 0.0365(12) 0.0414(12) -0.0037(10) -0.0072(9) 0.0065(8)
N1 0.0220(11) 0.0313(13) 0.0254(12) -0.0026(10) 0.0007(9) 0.0067(9)
N2 0.0216(11) 0.0279(12) 0.0266(12) 0.0014(10) -0.0004(9) 0.0081(9)
C1 0.0276(14) 0.0306(15) 0.0245(14) 0.0028(11) 0.0049(11) 0.0072(11)
C2 0.0260(13) 0.0300(15) 0.0219(13) -0.0006(11) -0.0012(11) 0.0082(11)
C3 0.0228(13) 0.0270(14) 0.0290(14) 0.0006(11) 0.0044(11) 0.0065(11)
C4 0.0250(13) 0.0278(14) 0.0238(13) -0.0003(11) 0.0020(10) 0.0052(11)
C5 0.0224(13) 0.0291(15) 0.0280(14) -0.0020(11) 0.0006(11) 0.0063(11)
C6 0.0273(14) 0.0333(16) 0.0283(15) -0.0008(12) 0.0052(11) 0.0080(12)
C7 0.0319(14) 0.0252(14) 0.0234(13) -0.0027(11) 0.0035(11) 0.0043(11)
C8 0.0253(14) 0.0329(16) 0.0256(14) -0.0020(12) -0.0019(11) 0.0059(11)
C9 0.0259(14) 0.0316(15) 0.0271(14) -0.0003(12) 0.0016(11) 0.0052(11)
C10 0.0348(16) 0.0400(18) 0.0302(15) 0.0007(13) 0.0107(12) 0.0069(13)
C11 0.0235(13) 0.0265(14) 0.0260(14) -0.0028(11) 0.0018(10) 0.0033(11)
C12 0.0220(13) 0.0386(17) 0.0232(13) -0.0022(12) -0.0009(10) 0.0061(12)
C13 0.0304(15) 0.0315(16) 0.0277(14) -0.0010(12) 0.0006(11) 0.0052(12)
C14 0.0350(16) 0.0346(17) 0.0383(17) 0.0065(14) -0.0005(13) 0.0055(13)
C15 0.051(2) 0.043(2) 0.046(2) 0.0103(16) -0.0112(16) 0.0071(16)
C16 0.070(3) 0.039(2) 0.041(2) 0.0135(16) -0.0100(18) 0.0019(18)
C17 0.060(2) 0.044(2) 0.045(2) 0.0155(17) -0.0020(17) -0.0069(18)
C18 0.0389(18) 0.043(2) 0.0396(18) 0.0079(15) -0.0006(14) -0.0018(14)
C19 0.0260(14) 0.0369(17) 0.0304(15) -0.0038(13) -0.0021(11) 0.0122(12)
C20 0.0244(13) 0.0303(15) 0.0276(14) -0.0022(12) -0.0003(11) 0.0093(11)
C21 0.0215(13) 0.0373(16) 0.0298(15) 0.0030(12) 0.0012(11) 0.0099(12)
C22 0.0225(13) 0.0277(14) 0.0258(13) 0.0052(11) 0.0026(10) 0.0052(11)
C23 0.0223(13) 0.0338(16) 0.0270(14) 0.0035(12) 0.0008(10) 0.0074(11)
C24 0.0243(13) 0.0317(15) 0.0296(14) 0.0041(12) 0.0033(11) 0.0058(11)
C25 0.0274(14) 0.0282(15) 0.0268(14) 0.0010(11) 0.0031(11) 0.0038(11)
C26 0.0248(14) 0.0325(16) 0.0348(16) 0.0010(13) -0.0037(12) 0.0041(11)
C27 0.0249(14) 0.0310(16) 0.0305(15) 0.0037(12) 0.0010(11) 0.0065(11)
C28 0.0305(15) 0.0395(18) 0.0379(17) -0.0042(14) 0.0072(13) 0.0055(13)
C29 0.0268(14) 0.0300(16) 0.0388(17) 0.0018(13) -0.0039(12) 0.0065(12)
C30 0.0223(13) 0.0323(15) 0.0312(15) 0.0004(12) -0.0037(11) 0.0079(11)
C31 0.0271(14) 0.0289(15) 0.0388(17) 0.0086(13) -0.0034(12) 0.0031(11)
C32 0.0290(15) 0.0335(17) 0.0397(17) 0.0041(13) -0.0026(13) 0.0097(12)
C33 0.0302(16) 0.0436(19) 0.0438(19) 0.0076(15) -0.0068(14) 0.0026(13)
C34 0.0357(17) 0.059(2) 0.0337(17) 0.0143(16) -0.0024(14) -0.0011(16)
C35 0.0374(18) 0.072(3) 0.0385(19) 0.0204(18) 0.0065(15) 0.0085(17)
C36 0.0276(15) 0.059(2) 0.0408(18) 0.0212(16) 0.0010(13) 0.0032(14)
O9 0.0214(10) 0.0380(12) 0.0348(11) -0.0010(9) 0.0044(8) 0.0093(8)
O10 0.0273(11) 0.0370(12) 0.0407(12) -0.0120(10) -0.0018(9) 0.0107(9)
O11 0.0252(10) 0.0311(11) 0.0306(10) -0.0029(8) 0.0059(8) 0.0094(8)
O12 0.0188(9) 0.0349(12) 0.0363(11) -0.0042(9) -0.0018(8) 0.0050(8)
O13 0.0217(10) 0.0432(13) 0.0353(11) -0.0038(10) 0.0015(8) 0.0098(9)
O14 0.0343(12) 0.0492(14) 0.0316(12) -0.0140(10) 0.0087(9) 0.0021(10)
O15 0.0297(10) 0.0336(11) 0.0267(10) -0.0037(9) 0.0055(8) 0.0091(8)
O16 0.0217(10) 0.0447(13) 0.0322(11) -0.0105(10) 0.0003(8) 0.0084(9)
N3 0.0199(11) 0.0279(12) 0.0258(11) 0.0001(9) 0.0018(9) 0.0084(9)
N4 0.0207(11) 0.0325(13) 0.0276(12) -0.0009(10) 0.0026(9) 0.0074(9)
C37 0.0254(13) 0.0332(16) 0.0261(14) -0.0002(12) 0.0051(11) 0.0089(11)
C38 0.0225(13) 0.0276(14) 0.0270(14) 0.0007(11) -0.0008(10) 0.0062(11)
C39 0.0199(13) 0.0301(15) 0.0272(14) 0.0034(11) 0.0043(10) 0.0056(11)
C40 0.0192(12) 0.0253(14) 0.0265(13) 0.0034(11) 0.0013(10) 0.0034(10)
C41 0.0193(12) 0.0308(15) 0.0272(14) 0.0018(11) 0.0002(10) 0.0061(11)
C42 0.0238(13) 0.0269(14) 0.0307(14) 0.0032(11) 0.0044(11) 0.0089(11)
C43 0.0260(14) 0.0248(14) 0.0285(14) -0.0020(11) 0.0013(11) 0.0049(11)
C44 0.0215(13) 0.0350(16) 0.0332(15) -0.0020(13) -0.0013(11) 0.0058(11)
C45 0.0237(13) 0.0311(15) 0.0306(15) 0.0016(12) 0.0025(11) 0.0084(11)
C46 0.0284(15) 0.0362(17) 0.0410(17) -0.0085(14) 0.0047(13) 0.0088(13)
C47 0.0216(13) 0.0256(14) 0.0312(15) 0.0013(11) 0.0043(11) 0.0051(10)
C48 0.0214(13) 0.0319(15) 0.0267(14) -0.0034(12) 0.0001(10) 0.0082(11)
C49 0.0225(13) 0.0248(14) 0.0314(15) 0.0045(11) 0.0026(11) 0.0044(10)
C50 0.0219(13) 0.0334(16) 0.0372(16) 0.0089(13) 0.0055(11) 0.0060(11)
C51 0.0244(14) 0.0439(19) 0.0440(18) 0.0169(15) -0.0013(13) 0.0045(13)
C52 0.0326(16) 0.0406(18) 0.0329(16) 0.0106(14) -0.0023(13) -0.0009(13)
C53 0.0353(16) 0.0399(18) 0.0308(16) 0.0065(13) 0.0065(13) 0.0068(13)
C54 0.0255(14) 0.0372(16) 0.0298(15) 0.0080(12) 0.0037(11) 0.0069(12)
C55 0.0247(13) 0.0377(17) 0.0266(14) 0.0002(12) 0.0024(11) 0.0096(12)
C56 0.0251(13) 0.0332(15) 0.0224(13) -0.0027(11) -0.0003(10) 0.0090(11)
C57 0.0224(13) 0.0344(16) 0.0285(14) 0.0018(12) 0.0048(11) 0.0082(11)
C58 0.0255(14) 0.0260(14) 0.0284(14) -0.0004(11) 0.0031(11) 0.0059(11)
C59 0.0235(13) 0.0301(15) 0.0316(15) -0.0016(12) 0.0019(11) 0.0068(11)
C60 0.0287(15) 0.0311(16) 0.0389(17) -0.0048(13) 0.0075(12) 0.0076(12)
C61 0.0298(15) 0.0304(15) 0.0300(15) -0.0049(12) 0.0055(12) 0.0032(12)
C62 0.0275(14) 0.0364(17) 0.0289(15) -0.0024(13) 0.0015(11) 0.0021(12)
C63 0.0258(14) 0.0358(16) 0.0271(14) -0.0006(12) 0.0013(11) 0.0071(12)
C64 0.0419(19) 0.045(2) 0.0408(19) -0.0128(16) 0.0146(15) -0.0011(15)
C65 0.0224(13) 0.0330(16) 0.0331(15) -0.0041(12) 0.0044(11) 0.0036(11)
C66 0.0225(13) 0.0377(16) 0.0248(14) -0.0029(12) 0.0015(11) 0.0070(12)
C67 0.0372(16) 0.0375(17) 0.0421(17) 0.0078(14) 0.0111(14) 0.0119(13)
C68 0.0401(17) 0.0423(19) 0.0400(17) 0.0096(15) -0.0011(14) 0.0038(14)
C69 0.066(3) 0.051(2) 0.051(2) 0.0174(18) -0.0064(19) 0.0109(19)
C70 0.090(3) 0.083(3) 0.064(3) 0.042(2) 0.020(2) 0.034(3)
C71 0.082(3) 0.107(4) 0.102(4) 0.073(3) 0.045(3) 0.038(3)
C72 0.053(2) 0.091(3) 0.099(3) 0.057(3) 0.034(2) 0.028(2)

loop_
_atom_type_symbol
_atom_type_description
_atom_type_scat_dispersion_real
_atom_type_scat_dispersion_imag
_atom_type_scat_source
C C 0.0181 0.0091 'International Tables Vol C Tables 4.2.6.8 and 6.1.1.4'
H H 0.0000 0.0000 'International Tables Vol C Tables 4.2.6.8 and 6.1.1.4'
N N 0.0311 0.0180 'International Tables Vol C Tables 4.2.6.8 and 6.1.1.4'
O O 0.0492 0.0322 'International Tables Vol C Tables 4.2.6.8 and 6.1.1.4'

loop_
_exptl_crystal_face_index_h
_exptl_crystal_face_index_k
_exptl_crystal_face_index_l
_exptl_crystal_face_perp_dist
_exptl_oxdiff_crystal_face_indexfrac_h
_exptl_oxdiff_crystal_face_indexfrac_k
_exptl_oxdiff_crystal_face_indexfrac_l
_exptl_oxdiff_crystal_face_x
_exptl_oxdiff_crystal_face_y
_exptl_oxdiff_crystal_face_z
4 -4 -2 0.1151 4.0026 -4.0094 -1.9980 -0.6030 -0.6767 0.2365
-4 4 2 0.1151 -4.0026 4.0094 1.9980 0.6030 0.6767 -0.2365
0 6 13 0.0402 0.0134 5.9974 12.9896 -0.1147 0.0008 -0.9621
0 -6 -13 0.0402 -0.0134 -5.9974 -12.9896 0.1147 -0.0008 0.9621
0 9 -10 0.0426 -0.0065 8.9964 -9.9898 -0.5880 0.7436 0.0370
0 -9 10 0.0010 0.0065 -8.9964 9.9898 0.5880 -0.7436 -0.0370

loop_
_geom_angle_atom_site_label_1
_geom_angle_atom_site_label_2
_geom_angle_atom_site_label_3
_geom_angle
C7 O2 C10 117.2(2)
C1 O3 C11 111.7(2)
C12 O4 H4 109.5
C25 O6 C28 117.3(2)
C19 O7 C29 109.3(2)
C30 O8 H8A 109.5
C3 N1 C2 94.9(2)
C3 N1 C4 132.9(3)
C4 N1 C2 132.1(2)
C21 N2 C20 95.0(2)
C21 N2 C22 134.3(3)
C22 N2 C20 130.6(2)
O3 C1 H1 115.2
O3 C1 C2 108.5(2)
O3 C1 C3 113.8(2)
C2 C1 H1 115.2
C3 C1 H1 115.2
C3 C1 C2 85.0(2)
N1 C2 C1 87.4(2)
N1 C2 H2 114.8
N1 C2 C12 116.2(2)
C1 C2 H2 114.8
C12 C2 C1 105.3(2)
C12 C2 H2 114.8
O1 C3 N1 131.4(3)
O1 C3 C1 136.0(3)
N1 C3 C1 92.6(2)
C5 C4 N1 120.1(3)
C5 C4 C9 120.2(3)
C9 C4 N1 119.7(2)
C4 C5 H5 119.9
C4 C5 C6 120.1(3)
C6 C5 H5 119.9
C5 C6 H6 120.1
C7 C6 C5 119.9(3)
C7 C6 H6 120.1
O2 C7 C6 125.4(3)
O2 C7 C8 114.8(3)
C6 C7 C8 119.7(3)
C7 C8 H8 119.6
C9 C8 C7 120.7(3)
C9 C8 H8 119.6
C4 C9 H9 120.4
C8 C9 C4 119.3(3)
C8 C9 H9 120.4
O2 C10 H10A 109.5
O2 C10 H10B 109.5
O2 C10 H10C 109.5
H10A C10 H10B 109.5
H10A C10 H10C 109.5
H10B C10 H10C 109.5
O3 C11 H11 107.3
O3 C11 C12 107.4(2)
O3 C11 C13 113.0(2)
C12 C11 H11 107.3
C13 C11 H11 107.3
C13 C11 C12 114.3(2)
O4 C12 C2 109.8(2)
O4 C12 C11 107.4(2)
O4 C12 H12 111.4
C2 C12 C11 105.2(2)
C2 C12 H12 111.4
C11 C12 H12 111.4
C14 C13 C11 123.8(3)
C18 C13 C11 117.6(3)
C18 C13 C14 118.6(3)
C13 C14 H14 119.8
C15 C14 C13 120.5(3)
C15 C14 H14 119.8
C14 C15 H15 120.1
C16 C15 C14 119.9(4)
C16 C15 H15 120.1
C15 C16 H16 119.7
C17 C16 C15 120.5(4)
C17 C16 H16 119.7
C16 C17 H17 120.3
C16 C17 C18 119.5(4)
C18 C17 H17 120.3
C13 C18 H18 119.5
C17 C18 C13 121.0(3)
C17 C18 H18 119.5
O7 C19 H19 115.2
O7 C19 C20 107.5(2)
O7 C19 C21 114.3(2)
C20 C19 H19 115.2
C20 C19 C21 85.6(2)
C21 C19 H19 115.2
N2 C20 C19 87.5(2)
N2 C20 H20 115.1
N2 C20 C30 115.5(2)
C19 C20 H20 115.1
C30 C20 C19 105.0(2)
C30 C20 H20 115.1
O5 C21 N2 132.4(3)
O5 C21 C19 135.9(3)
N2 C21 C19 91.7(2)
C23 C22 N2 119.4(3)
C23 C22 C27 119.8(3)
C27 C22 N2 120.8(2)
C22 C23 H23 119.7
C24 C23 C22 120.6(3)
C24 C23 H23 119.7
C23 C24 H24 120.0
C23 C24 C25 120.0(3)
C25 C24 H24 120.0
O6 C25 C24 125.2(3)
O6 C25 C26 115.8(3)
C24 C25 C26 119.0(3)
C25 C26 H26 119.4
C27 C26 C25 121.3(3)
C27 C26 H26 119.4
C22 C27 H27 120.4
C26 C27 C22 119.3(3)
C26 C27 H27 120.4
O6 C28 H28A 109.5
O6 C28 H28B 109.5
O6 C28 H28C 109.5
H28A C28 H28B 109.5
H28A C28 H28C 109.5
H28B C28 H28C 109.5
O7 C29 H29 108.4
O7 C29 C30 105.6(3)
O7 C29 C31 113.3(2)
C30 C29 H29 108.4
C31 C29 H29 108.4
C31 C29 C30 112.5(3)
O8 C30 C20 109.8(2)
O8 C30 C29 109.4(2)
O8 C30 H30 111.3
C20 C30 C29 103.5(2)
C20 C30 H30 111.3
C29 C30 H30 111.3
C32 C31 C29 123.0(3)
C36 C31 C29 118.7(3)
C36 C31 C32 118.3(3)
C31 C32 H32 119.9
C33 C32 C31 120.2(3)
C33 C32 H32 119.9
C32 C33 H33 119.6
C34 C33 C32 120.8(3)
C34 C33 H33 119.6
C33 C34 H34 120.2
C33 C34 C35 119.7(3)
C35 C34 H34 120.2
C34 C35 H35 120.1
C36 C35 C34 119.8(3)
C36 C35 H35 120.1
C31 C36 H36 119.3
C35 C36 C31 121.3(3)
C35 C36 H36 119.3
C43 O10 C46 117.3(2)
C37 O11 C47 108.0(2)
C48 O12 H12A 109.5
C61 O14 C64 117.5(3)
C55 O15 C65 110.7(2)
C66 O16 H16A 109.5
C39 N3 C38 95.0(2)
C39 N3 C40 134.9(2)
C40 N3 C38 130.1(2)
C57 N4 C56 95.0(2)
C57 N4 C58 133.9(3)
C58 N4 C56 131.0(2)
O11 C37 H37 114.5
O11 C37 C38 108.2(2)
O11 C37 C39 116.1(2)
C38 C37 H37 114.5
C38 C37 C39 85.4(2)
C39 C37 H37 114.5
N3 C38 C37 88.0(2)
N3 C38 H38 115.4
N3 C38 C48 114.5(2)
C37 C38 H38 115.4
C48 C38 C37 104.7(2)
C48 C38 H38 115.4
O9 C39 N3 132.4(3)
O9 C39 C37 135.9(3)
N3 C39 C37 91.6(2)
C41 C40 N3 119.0(3)
C41 C40 C45 120.1(3)
C45 C40 N3 120.9(2)
C40 C41 H41 119.8
C42 C41 C40 120.3(3)
C42 C41 H41 119.8
C41 C42 H42 119.9
C41 C42 C43 120.2(3)
C43 C42 H42 119.9
O10 C43 C42 125.3(3)
O10 C43 C44 115.6(3)
C42 C43 C44 119.2(3)
C43 C44 H44 119.6
C45 C44 C43 120.8(3)
C45 C44 H44 119.6
C40 C45 H45 120.3
C44 C45 C40 119.3(3)
C44 C45 H45 120.3
O10 C46 H46A 109.5
O10 C46 H46B 109.5
O10 C46 H46C 109.5
H46A C46 H46B 109.5
H46A C46 H46C 109.5
H46B C46 H46C 109.5
O11 C47 H47 108.4
O11 C47 C48 105.4(2)
O11 C47 C49 113.0(2)
C48 C47 H47 108.4
C49 C47 H47 108.4
C49 C47 C48 113.1(2)
O12 C48 C38 110.7(2)
O12 C48 C47 109.6(2)
O12 C48 H48 111.1
C38 C48 C47 103.0(2)
C38 C48 H48 111.1
C47 C48 H48 111.1
C50 C49 C47 121.3(3)
C54 C49 C47 120.5(3)
C54 C49 C50 118.1(3)
C49 C50 H50 120.0
C51 C50 C49 119.9(3)
C51 C50 H50 120.0
C50 C51 H51 119.6
C52 C51 C50 120.8(3)
C52 C51 H51 119.6
C51 C52 H52 120.0
C51 C52 C53 120.0(3)
C53 C52 H52 120.0
C52 C53 H53 120.3
C54 C53 C52 119.4(3)
C54 C53 H53 120.3
C49 C54 H54 119.1
C53 C54 C49 121.7(3)
C53 C54 H54 119.1
O15 C55 H55 114.5
O15 C55 C56 108.8(2)
O15 C55 C57 115.5(2)
C56 C55 H55 114.5
C57 C55 H55 114.5
C57 C55 C56 85.7(2)
N4 C56 C55 87.2(2)
N4 C56 H56 115.0
N4 C56 C66 115.3(2)
C55 C56 H56 115.0
C66 C56 C55 105.7(2)
C66 C56 H56 115.0
O13 C57 N4 131.5(3)
O13 C57 C55 136.4(3)
N4 C57 C55 92.1(2)
C59 C58 N4 120.0(3)
C59 C58 C63 119.9(3)
C63 C58 N4 120.1(3)
C58 C59 H59 119.7
C58 C59 C60 120.7(3)
C60 C59 H59 119.7
C59 C60 H60 120.4
C61 C60 C59 119.1(3)
C61 C60 H60 120.4
O14 C61 C60 124.6(3)
O14 C61 C62 115.3(3)
C60 C61 C62 120.1(3)
C61 C62 H62 119.7
C63 C62 C61 120.5(3)
C63 C62 H62 119.7
C58 C63 H63 120.1
C62 C63 C58 119.7(3)
C62 C63 H63 120.1
O14 C64 H64A 109.5
O14 C64 H64B 109.5
O14 C64 H64C 109.5
H64A C64 H64B 109.5
H64A C64 H64C 109.5
H64B C64 H64C 109.5
O15 C65 H65 107.7
O15 C65 C66 106.8(2)
O15 C65 C67 113.0(2)
C66 C65 H65 107.7
C67 C65 H65 107.7
C67 C65 C66 113.6(2)
O16 C66 C56 110.8(3)
O16 C66 C65 107.9(2)
O16 C66 H66 110.9
C56 C66 C65 105.1(2)
C56 C66 H66 110.9
C65 C66 H66 110.9
C68 C67 C65 124.3(3)
C68 C67 C72 118.8(4)
C72 C67 C65 116.9(3)
C67 C68 H68 119.5
C67 C68 C69 120.9(4)
C69 C68 H68 119.5
C68 C69 H69 120.1
C70 C69 C68 119.7(4)
C70 C69 H69 120.1
C69 C70 H70 119.9
C69 C70 C71 120.3(4)
C71 C70 H70 119.9
C70 C71 H71 120.2
C72 C71 C70 119.5(5)
C72 C71 H71 120.2
C67 C72 H72 119.6
C71 C72 C67 120.7(5)
C71 C72 H72 119.6

loop_
_geom_bond_atom_site_label_1
_geom_bond_atom_site_label_2
_geom_bond_distance
O1 C3 1.229(4)
O2 C7 1.364(4)
O2 C10 1.420(4)
O3 C1 1.411(4)
O3 C11 1.441(3)
O4 H4 0.8400
O4 C12 1.416(3)
O5 C21 1.218(4)
O6 C25 1.357(4)
O6 C28 1.430(4)
O7 C19 1.422(4)
O7 C29 1.442(4)
O8 H8A 0.8400
O8 C30 1.420(4)
N1 C2 1.477(4)
N1 C3 1.354(4)
N1 C4 1.413(4)
N2 C20 1.479(4)
N2 C21 1.364(4)
N2 C22 1.400(4)
C1 H1 1.0000
C1 C2 1.552(4)
C1 C3 1.537(4)
C2 H2 1.0000
C2 C12 1.526(4)
C4 C5 1.379(4)
C4 C9 1.401(4)
C5 H5 0.9500
C5 C6 1.399(4)
C6 H6 0.9500
C6 C7 1.382(4)
C7 C8 1.393(4)
C8 H8 0.9500
C8 C9 1.381(4)
C9 H9 0.9500
C10 H10A 0.9800
C10 H10B 0.9800
C10 H10C 0.9800
C11 H11 1.0000
C11 C12 1.550(4)
C11 C13 1.509(4)
C12 H12 1.0000
C13 C14 1.396(4)
C13 C18 1.395(5)
C14 H14 0.9500
C14 C15 1.387(5)
C15 H15 0.9500
C15 C16 1.384(6)
C16 H16 0.9500
C16 C17 1.383(6)
C17 H17 0.9500
C17 C18 1.385(5)
C18 H18 0.9500
C19 H19 1.0000
C19 C20 1.543(4)
C19 C21 1.543(4)
C20 H20 1.0000
C20 C30 1.517(4)
C22 C23 1.392(4)
C22 C27 1.393(4)
C23 H23 0.9500
C23 C24 1.387(4)
C24 H24 0.9500
C24 C25 1.390(4)
C25 C26 1.397(4)
C26 H26 0.9500
C26 C27 1.383(4)
C27 H27 0.9500
C28 H28A 0.9800
C28 H28B 0.9800
C28 H28C 0.9800
C29 H29 1.0000
C29 C30 1.531(4)
C29 C31 1.522(4)
C30 H30 1.0000
C31 C32 1.396(4)
C31 C36 1.391(5)
C32 H32 0.9500
C32 C33 1.388(5)
C33 H33 0.9500
C33 C34 1.376(5)
C34 H34 0.9500
C34 C35 1.385(5)
C35 H35 0.9500
C35 C36 1.384(5)
C36 H36 0.9500
O9 C39 1.219(4)
O10 C43 1.363(4)
O10 C46 1.420(4)
O11 C37 1.415(4)
O11 C47 1.440(3)
O12 H12A 0.8400
O12 C48 1.419(3)
O13 C57 1.224(4)
O14 C61 1.370(4)
O14 C64 1.422(4)
O15 C55 1.408(4)
O15 C65 1.446(4)
O16 H16A 0.8400
O16 C66 1.417(3)
N3 C38 1.474(4)
N3 C39 1.365(3)
N3 C40 1.405(4)
N4 C56 1.481(4)
N4 C57 1.355(4)
N4 C58 1.407(4)
C37 H37 1.0000
C37 C38 1.540(4)
C37 C39 1.549(4)
C38 H38 1.0000
C38 C48 1.521(4)
C40 C41 1.387(4)
C40 C45 1.397(4)
C41 H41 0.9500
C41 C42 1.384(4)
C42 H42 0.9500
C42 C43 1.389(4)
C43 C44 1.402(4)
C44 H44 0.9500
C44 C45 1.380(4)
C45 H45 0.9500
C46 H46A 0.9800
C46 H46B 0.9800
C46 H46C 0.9800
C47 H47 1.0000
C47 C48 1.541(4)
C47 C49 1.512(4)
C48 H48 1.0000
C49 C50 1.404(4)
C49 C54 1.392(4)
C50 H50 0.9500
C50 C51 1.393(5)
C51 H51 0.9500
C51 C52 1.377(5)
C52 H52 0.9500
C52 C53 1.387(5)
C53 H53 0.9500
C53 C54 1.384(4)
C54 H54 0.9500
C55 H55 1.0000
C55 C56 1.542(4)
C55 C57 1.537(4)
C56 H56 1.0000
C56 C66 1.514(4)
C58 C59 1.382(4)
C58 C63 1.398(4)
C59 H59 0.9500
C59 C60 1.393(4)
C60 H60 0.9500
C60 C61 1.391(5)
C61 C62 1.393(4)
C62 H62 0.9500
C62 C63 1.375(4)
C63 H63 0.9500
C64 H64A 0.9800
C64 H64B 0.9800
C64 H64C 0.9800
C65 H65 1.0000
C65 C66 1.550(4)
C65 C67 1.509(5)
C66 H66 1.0000
C67 C68 1.378(5)
C67 C72 1.386(6)
C68 H68 0.9500
C68 C69 1.387(5)
C69 H69 0.9500
C69 C70 1.371(7)
C70 H70 0.9500
C70 C71 1.385(8)
C71 H71 0.9500
C71 C72 1.383(7)
C72 H72 0.9500

loop_
_geom_torsion_atom_site_label_1
_geom_torsion_atom_site_label_2
_geom_torsion_atom_site_label_3
_geom_torsion_atom_site_label_4
_geom_torsion
O2 C7 C8 C9 -175.2(3)
O3 C1 C2 N1 -111.7(2)
O3 C1 C2 C12 4.7(3)
O3 C1 C3 O1 -71.9(5)
O3 C1 C3 N1 106.2(3)
O3 C11 C12 O4 -102.7(3)
O3 C11 C12 C2 14.3(3)
O3 C11 C13 C14 -20.4(4)
O3 C11 C13 C18 160.5(3)
O6 C25 C26 C27 178.1(3)
O7 C19 C20 N2 -111.0(2)
O7 C19 C20 C30 4.8(3)
O7 C19 C21 O5 -75.6(5)
O7 C19 C21 N2 103.9(3)
O7 C29 C30 O8 -86.9(3)
O7 C29 C30 C20 30.1(3)
O7 C29 C31 C32 8.3(4)
O7 C29 C31 C36 -173.1(3)
N1 C2 C12 O4 -161.3(2)
N1 C2 C12 C11 83.4(3)
N1 C4 C5 C6 -177.0(3)
N1 C4 C9 C8 176.8(3)
N2 C20 C30 O8 -169.7(2)
N2 C20 C30 C29 73.5(3)
N2 C22 C23 C24 179.5(3)
N2 C22 C27 C26 179.9(3)
C1 O3 C11 C12 -11.9(3)
C1 O3 C11 C13 115.0(3)
C1 C2 C12 O4 104.0(3)
C1 C2 C12 C11 -11.3(3)
C2 N1 C3 O1 -179.8(3)
C2 N1 C3 C1 2.0(2)
C2 N1 C4 C5 8.9(5)
C2 N1 C4 C9 -169.7(3)
C2 C1 C3 O1 -180.0(4)
C2 C1 C3 N1 -1.9(2)
C3 N1 C2 C1 -2.0(2)
C3 N1 C2 C12 -107.8(3)
C3 N1 C4 C5 -174.1(3)
C3 N1 C4 C9 7.3(5)
C3 C1 C2 N1 1.8(2)
C3 C1 C2 C12 118.2(2)
C4 N1 C2 C1 175.8(3)
C4 N1 C2 C12 70.0(4)
C4 N1 C3 O1 2.4(6)
C4 N1 C3 C1 -175.8(3)
C4 C5 C6 C7 0.8(5)
C5 C4 C9 C8 -1.8(5)
C5 C6 C7 O2 174.7(3)
C5 C6 C7 C8 -3.0(5)
C6 C7 C8 C9 2.8(5)
C7 C8 C9 C4 -0.4(5)
C9 C4 C5 C6 1.6(5)
C10 O2 C7 C6 3.8(4)
C10 O2 C7 C8 -178.4(3)
C11 O3 C1 C2 4.5(3)
C11 O3 C1 C3 -88.2(3)
C11 C13 C14 C15 -178.6(3)
C11 C13 C18 C17 178.1(3)
C12 C11 C13 C14 102.7(3)
C12 C11 C13 C18 -76.3(4)
C13 C11 C12 O4 131.2(3)
C13 C11 C12 C2 -111.9(3)
C13 C14 C15 C16 0.2(6)
C14 C13 C18 C17 -0.9(5)
C14 C15 C16 C17 -0.4(6)
C15 C16 C17 C18 -0.1(7)
C16 C17 C18 C13 0.7(6)
C18 C13 C14 C15 0.5(5)
C19 O7 C29 C30 -28.4(3)
C19 O7 C29 C31 95.1(3)
C19 C20 C30 O8 95.9(3)
C19 C20 C30 C29 -20.9(3)
C20 N2 C21 O5 -176.9(4)
C20 N2 C21 C19 3.5(2)
C20 N2 C22 C23 7.8(5)
C20 N2 C22 C27 -171.6(3)
C20 C19 C21 O5 177.1(4)
C20 C19 C21 N2 -3.4(2)
C21 N2 C20 C19 -3.5(2)
C21 N2 C20 C30 -108.9(3)
C21 N2 C22 C23 -176.2(3)
C21 N2 C22 C27 4.4(5)
C21 C19 C20 N2 3.1(2)
C21 C19 C20 C30 118.9(2)
C22 N2 C20 C19 173.6(3)
C22 N2 C20 C30 68.3(4)
C22 N2 C21 O5 6.1(6)
C22 N2 C21 C19 -173.5(3)
C22 C23 C24 C25 0.5(4)
C23 C22 C27 C26 0.5(4)
C23 C24 C25 O6 -178.7(3)
C23 C24 C25 C26 0.8(4)
C24 C25 C26 C27 -1.4(5)
C25 C26 C27 C22 0.8(5)
C27 C22 C23 C24 -1.1(4)
C28 O6 C25 C24 -5.5(4)
C28 O6 C25 C26 175.0(3)
C29 O7 C19 C20 14.8(3)
C29 O7 C19 C21 -78.4(3)
C29 C31 C32 C33 178.1(3)
C29 C31 C36 C35 -178.4(3)
C30 C29 C31 C32 128.0(3)
C30 C29 C31 C36 -53.5(4)
C31 C29 C30 O8 149.1(3)
C31 C29 C30 C20 -93.9(3)
C31 C32 C33 C34 0.6(5)
C32 C31 C36 C35 0.2(5)
C32 C33 C34 C35 -0.5(6)
C33 C34 C35 C36 0.2(6)
C34 C35 C36 C31 -0.1(6)
C36 C31 C32 C33 -0.5(5)
O10 C43 C44 C45 178.0(3)
O11 C37 C38 N3 -114.8(2)
O11 C37 C38 C48 0.0(3)
O11 C37 C39 O9 -74.2(4)
O11 C37 C39 N3 106.7(2)
O11 C47 C48 O12 -86.6(3)
O11 C47 C48 C38 31.3(3)
O11 C47 C49 C50 16.5(4)
O11 C47 C49 C54 -166.3(3)
O14 C61 C62 C63 -176.7(3)
O15 C55 C56 N4 -115.7(2)
O15 C55 C56 C66 -0.1(3)
O15 C55 C57 O13 -69.8(5)
O15 C55 C57 N4 109.0(3)
O15 C65 C66 O16 -102.0(3)
O15 C65 C66 C56 16.3(3)
O15 C65 C67 C68 -9.4(5)
O15 C65 C67 C72 168.9(4)
N3 C38 C48 O12 -167.0(2)
N3 C38 C48 C47 75.9(3)
N3 C40 C41 C42 178.5(3)
N3 C40 C45 C44 -178.8(3)
N4 C56 C66 O16 -159.0(2)
N4 C56 C66 C65 84.7(3)
N4 C58 C59 C60 -177.2(3)
N4 C58 C63 C62 177.2(3)
C37 O11 C47 C48 -32.6(3)
C37 O11 C47 C49 91.4(3)
C37 C38 C48 O12 98.5(3)
C37 C38 C48 C47 -18.6(3)
C38 N3 C39 O9 -177.8(3)
C38 N3 C39 C37 1.3(2)
C38 N3 C40 C41 5.3(4)
C38 N3 C40 C45 -174.5(3)
C38 C37 C39 O9 177.8(4)
C38 C37 C39 N3 -1.3(2)
C39 N3 C38 C37 -1.4(2)
C39 N3 C38 C48 -106.6(3)
C39 N3 C40 C41 -176.1(3)
C39 N3 C40 C45 4.1(5)
C39 C37 C38 N3 1.2(2)
C39 C37 C38 C48 116.0(2)
C40 N3 C38 C37 177.6(3)
C40 N3 C38 C48 72.4(4)
C40 N3 C39 O9 3.3(6)
C40 N3 C39 C37 -177.6(3)
C40 C41 C42 C43 0.1(4)
C41 C40 C45 C44 1.4(4)
C41 C42 C43 O10 -178.4(3)
C41 C42 C43 C44 1.8(5)
C42 C43 C44 C45 -2.1(5)
C43 C44 C45 C40 0.5(5)
C45 C40 C41 C42 -1.7(4)
C46 O10 C43 C42 -3.5(5)
C46 O10 C43 C44 176.3(3)
C47 O11 C37 C38 20.4(3)
C47 O11 C37 C39 -73.4(3)
C47 C49 C50 C51 177.7(3)
C47 C49 C54 C53 -177.7(3)
C48 C47 C49 C50 136.2(3)
C48 C47 C49 C54 -46.7(4)
C49 C47 C48 O12 149.5(2)
C49 C47 C48 C38 -92.6(3)
C49 C50 C51 C52 -0.4(5)
C50 C49 C54 C53 -0.5(5)
C50 C51 C52 C53 0.4(5)
C51 C52 C53 C54 -0.4(5)
C52 C53 C54 C49 0.5(5)
C54 C49 C50 C51 0.4(5)
C55 O15 C65 C66 -17.2(3)
C55 O15 C65 C67 108.4(3)
C55 C56 C66 O16 106.6(3)
C55 C56 C66 C65 -9.7(3)
C56 N4 C57 O13 178.6(4)
C56 N4 C57 C55 -0.2(3)
C56 N4 C58 C59 8.6(5)
C56 N4 C58 C63 -169.3(3)
C56 C55 C57 O13 -178.6(4)
C56 C55 C57 N4 0.2(2)
C57 N4 C56 C55 0.2(3)
C57 N4 C56 C66 -105.8(3)
C57 N4 C58 C59 -176.1(3)
C57 N4 C58 C63 6.0(5)
C57 C55 C56 N4 -0.2(2)
C57 C55 C56 C66 115.4(2)
C58 N4 C56 C55 176.9(3)
C58 N4 C56 C66 70.8(4)
C58 N4 C57 O13 2.2(6)
C58 N4 C57 C55 -176.7(3)
C58 C59 C60 C61 1.2(5)
C59 C58 C63 C62 -0.7(5)
C59 C60 C61 O14 176.6(3)
C59 C60 C61 C62 -3.0(5)
C60 C61 C62 C63 2.9(5)
C61 C62 C63 C58 -1.1(5)
C63 C58 C59 C60 0.7(5)
C64 O14 C61 C60 -7.3(5)
C64 O14 C61 C62 172.3(3)
C65 O15 C55 C56 11.0(3)
C65 O15 C55 C57 -83.2(3)
C65 C67 C68 C69 -178.9(4)
C65 C67 C72 C71 178.7(5)
C66 C65 C67 C68 112.5(4)
C66 C65 C67 C72 -69.2(5)
C67 C65 C66 O16 132.8(3)
C67 C65 C66 C56 -108.9(3)
C67 C68 C69 C70 -0.4(7)
C68 C67 C72 C71 -2.9(8)
C68 C69 C70 C71 -2.1(8)
C69 C70 C71 C72 2.0(10)
C70 C71 C72 C67 0.6(10)
C72 C67 C68 C69 2.9(6)
